data_4060200
loop_
_publ_author_name
'Christine E. Ple\<cnik'
'Shengming Liu'
'Xuenian Chen'
'Edward A. Meyers'
'Sheldon G. Shore'

_publ_section_title
;
Lanthanide-Transition-Metal Carbonyl Complexes: New
[Co4(CO)11]2- Clusters and Lanthanide(II) Isocarbonyl Polymeric Arrays
;
_journal_name_full 'Journal of the American Chemical Society'
_journal_page_first 204
_journal_page_last 213
_journal_paper_doi 10.1021/ja0304852
_journal_volume 126
_journal_year 2004
_chemical_formula_sum 'C31 H40 Co4 Eu O16'
_chemical_formula_weight 1056.36
_chemical_name_common 'Pentakis(tetrahydrofuran)europium undecacarbonyl(tetracobalt)'
_space_group_IT_number 20
_space_group_name_Hall 'C 2c 2'
_space_group_name_H-M_alt 'C 2 2 21'
_symmetry_cell_setting orthorhombic
_symmetry_space_group_name_Hall 'C 2c 2'
_symmetry_space_group_name_H-M 'C 2 2 21'
_atom_sites_solution_hydrogens geom
_atom_sites_solution_primary direct
_atom_sites_solution_secondary difmap
_cell_angle_alpha 90.00
_cell_angle_beta 90.00
_cell_angle_gamma 90.00
_cell_formula_units_Z 4
_cell_length_a 12.4723(10)
_cell_length_b 17.2458(10)
_cell_length_c 18.0452(10)
_cell_measurement_reflns_used '10 frames'
_cell_measurement_temperature 200(2)
_cell_volume 3881.4(4)
_diffrn_ambient_temperature 200(2)
_diffrn_measurement_device_type 'Nonius KappaCCD'
_diffrn_measurement_method 'omega at 55/-55'
_diffrn_radiation_monochromator graphite
_diffrn_radiation_source 'fine-focus sealed tube'
_diffrn_radiation_type MoK\a
_diffrn_radiation_wavelength 0.71073
_diffrn_reflns_av_R_equivalents 0.0530
_diffrn_reflns_av_sigmaI/netI 0.0391
_diffrn_reflns_limit_h_max 16
_diffrn_reflns_limit_h_min -16
_diffrn_reflns_limit_k_max 22
_diffrn_reflns_limit_k_min -22
_diffrn_reflns_limit_l_max 23
_diffrn_reflns_limit_l_min -23
_diffrn_reflns_number 30620
_diffrn_reflns_theta_max 27.49
_diffrn_reflns_theta_min 2.31
_exptl_absorpt_coefficient_mu 3.334
_exptl_absorpt_correction_T_max 0.7763
_exptl_absorpt_correction_T_min 0.5699
_exptl_absorpt_correction_type 'SORTAV (Blessing, 1995)'
_exptl_crystal_colour 'dark brown'
_exptl_crystal_density_meas ?
_exptl_crystal_density_method 'not measured'
_exptl_crystal_description rod
_exptl_crystal_F_000 2124
_exptl_crystal_size_max 0.19
_exptl_crystal_size_mid 0.12
_exptl_crystal_size_min 0.08
_refine_ls_abs_structure_details 'Flack H D (1983), Acta Cryst. A39, 876-881'
_refine_ls_abs_structure_Flack -0.021(14)
_refine_ls_extinction_coef ?
_refine_ls_extinction_method none
_refine_ls_goodness_of_fit_ref 1.035
_refine_ls_hydrogen_treatment mixed
_refine_ls_matrix_type full
_refine_ls_number_parameters 236
_refine_ls_number_reflns 4456
_refine_ls_number_restraints 0
_refine_ls_restrained_S_all 1.035
_refine_ls_R_factor_all 0.0444
_refine_ls_R_factor_gt 0.0330
_refine_ls_shift/su_max 0.035
_refine_ls_shift/su_mean 0.007
_refine_ls_weighting_details 'calc w=1/[\s^2^(Fo^2^)+(0.0414P)^2^+0.3316P] where P=(Fo^2^+2Fc^2^)/3'
_refine_ls_weighting_scheme calc
_refine_ls_wR_factor_gt 0.0679
_refine_ls_wR_factor_ref 0.0712
_reflns_number_gt 3880
_reflns_number_total 4456
_reflns_threshold_expression >2sigma(I)
_cod_depositor_comments
;
The following automatic conversions were performed:
'_symmetry_cell_setting' value 'Orthorhombic' changed to 'orthorhombic'
according to '/home/saulius/struct/CIF-dictionaries/cif_core.dic'
dictionary named 'cif_core.dic' version 2.4.1 from 2010-06-29.

Automatic conversion script
Id: cif_fix_enum 1527 2010-12-29 10:47:43Z saulius 
;
_cod_original_formula_sum 'C15.5 H20 Co2 Eu0.50 O8'
_cod_database_code 4060200

loop_
_symmetry_equiv_pos_as_xyz
'x, y, z'
'-x, -y, z+1/2'
'-x, y, -z+1/2'
'x, -y, -z'
'x+1/2, y+1/2, z'
'-x+1/2, -y+1/2, z+1/2'
'-x+1/2, y+1/2, -z+1/2'
'x+1/2, -y+1/2, -z'

loop_
_atom_site_label
_atom_site_type_symbol
_atom_site_fract_x
_atom_site_fract_y
_atom_site_fract_z
_atom_site_U_iso_or_equiv
_atom_site_adp_type
_atom_site_occupancy
_atom_site_symmetry_multiplicity
_atom_site_calc_flag
_atom_site_refinement_flags
_atom_site_disorder_assembly
_atom_site_disorder_group
Eu1 Eu 1.0000 0.109067(15) 0.2500 0.03157(9) Uani 1 2 d S . .
Co1 Co 1.29890(5) 0.03229(4) 0.43570(3) 0.03647(15) Uani 1 1 d . . .
Co2 Co 1.15498(5) 0.06214(3) 0.52773(3) 0.03582(15) Uani 1 1 d . . .
C11 C 1.3441(4) -0.0183(3) 0.3565(3) 0.0560(13) Uani 1 1 d . . .
O11 O 1.3732(4) -0.0468(3) 0.3033(2) 0.0939(15) Uani 1 1 d . . .
C12 C 1.3438(4) 0.1277(3) 0.4213(3) 0.0527(13) Uani 1 1 d . . .
O12 O 1.3756(4) 0.1893(2) 0.4082(3) 0.0850(14) Uani 1 1 d . . .
C13 C 1.4158(6) 0.0000 0.5000 0.0453(16) Uani 1 2 d S . .
O13 O 1.5087(5) 0.0000 0.5000 0.0721(15) Uani 1 2 d S . .
C21 C 1.2184(5) 0.1447(3) 0.5649(3) 0.0559(13) Uani 1 1 d . . .
O21 O 1.2557(4) 0.1974(3) 0.5900(3) 0.0956(16) Uani 1 1 d . . .
C22 C 1.0226(4) 0.0892(3) 0.5426(2) 0.0503(13) Uani 1 1 d . . .
O22 O 0.9345(3) 0.1051(3) 0.5537(2) 0.0732(11) Uani 1 1 d . . .
C23 C 1.1475(4) 0.0419(3) 0.4170(2) 0.0368(9) Uani 1 1 d . . .
O23 O 1.0908(3) 0.06395(19) 0.36840(17) 0.0467(8) Uani 1 1 d . . .
O3 O 0.8221(3) 0.1045(3) 0.31588(18) 0.0621(10) Uani 1 1 d . . .
C31 C 0.8059(6) 0.0740(7) 0.3886(4) 0.122(4) Uani 1 1 d . . .
H31A H 0.8219 0.0178 0.3880 0.146 Uiso 1 1 calc . . .
H31B H 0.8575 0.0990 0.4229 0.146 Uiso 1 1 calc . . .
C32 C 0.7152(8) 0.0834(9) 0.4128(7) 0.173(6) Uani 1 1 d . . .
H32A H 0.7158 0.1236 0.4520 0.208 Uiso 1 1 calc . . .
H32B H 0.6886 0.0345 0.4348 0.208 Uiso 1 1 calc . . .
C33 C 0.6448(6) 0.1074(6) 0.3525(7) 0.137(4) Uani 1 1 d . . .
H33A H 0.5983 0.1511 0.3680 0.164 Uiso 1 1 calc . . .
H33B H 0.5991 0.0639 0.3359 0.164 Uiso 1 1 calc . . .
C34 C 0.7218(5) 0.1325(4) 0.2914(4) 0.084(2) Uani 1 1 d . . .
H34A H 0.7018 0.1090 0.2433 0.100 Uiso 1 1 calc . . .
H34B H 0.7228 0.1896 0.2861 0.100 Uiso 1 1 calc . . .
O4 O 1.0528(3) 0.2309(2) 0.32509(18) 0.0617(10) Uani 1 1 d . . .
C41 C 1.0217(6) 0.2412(4) 0.4020(3) 0.082(2) Uani 1 1 d . C .
H41A H 0.9427 0.2452 0.4061 0.099 Uiso 1 1 calc . . .
H41B H 1.0459 0.1964 0.4320 0.099 Uiso 1 1 calc . . .
C42 C 1.0701(9) 0.3094(6) 0.4271(5) 0.126(4) Uani 1 1 d . . .
H42A H 1.1138 0.2982 0.4717 0.151 Uiso 1 1 calc . . .
H42B H 1.0144 0.3477 0.4408 0.151 Uiso 1 1 calc . . .
C43 C 1.1383(7) 0.3411(5) 0.3687(5) 0.107(3) Uani 1 1 d . C .
H43A H 1.1048 0.3876 0.3462 0.128 Uiso 1 1 calc . A 1
H43B H 1.2094 0.3557 0.3887 0.128 Uiso 1 1 calc . B 1
C44 C 1.1489(10) 0.2796(7) 0.3142(7) 0.075(3) Uiso 0.60 1 d P C 1
C44' C 1.0945(13) 0.3015(9) 0.2978(8) 0.059(4) Uiso 0.40 1 d P C 2
O5 O 1.0000 -0.0411(2) 0.2500 0.0600(12) Uani 1 2 d S . .
C51 C 0.9070(4) -0.0883(3) 0.2487(4) 0.0588(12) Uani 1 1 d . C .
H51A H 0.8623 -0.0757 0.2050 0.071 Uiso 1 1 calc . . .
H51B H 0.8637 -0.0797 0.2940 0.071 Uiso 1 1 calc . . .
C52 C 0.9440(5) -0.1711(3) 0.2450(6) 0.091(2) Uani 1 1 d . . .
H52A H 0.9090 -0.2021 0.2843 0.109 Uiso 1 1 calc . . .
H52B H 0.9254 -0.1939 0.1963 0.109 Uiso 1 1 calc . . .

loop_
_atom_site_aniso_label
_atom_site_aniso_U_11
_atom_site_aniso_U_22
_atom_site_aniso_U_33
_atom_site_aniso_U_23
_atom_site_aniso_U_13
_atom_site_aniso_U_12
Eu1 0.03234(14) 0.03327(15) 0.02912(13) 0.000 -0.00001(14) 0.000
Co1 0.0374(3) 0.0406(3) 0.0314(3) 0.0042(3) 0.0040(2) 0.0009(3)
Co2 0.0398(3) 0.0355(3) 0.0322(3) -0.0010(2) 0.0021(3) 0.0020(3)
C11 0.051(3) 0.068(4) 0.049(3) -0.008(3) 0.006(3) 0.007(3)
O11 0.099(3) 0.119(4) 0.063(3) -0.032(3) 0.023(3) 0.022(3)
C12 0.050(3) 0.059(4) 0.049(3) 0.010(2) 0.005(2) 0.001(3)
O12 0.100(3) 0.050(2) 0.105(4) 0.021(2) 0.009(3) -0.014(2)
C13 0.047(4) 0.047(4) 0.043(4) 0.012(3) 0.000 0.000
O13 0.037(3) 0.100(4) 0.080(4) 0.028(3) 0.000 0.000
C21 0.057(3) 0.043(3) 0.068(3) -0.012(3) 0.006(3) -0.004(3)
O21 0.092(3) 0.058(3) 0.136(4) -0.041(3) 0.016(3) -0.028(2)
C22 0.052(3) 0.067(3) 0.032(2) 0.001(2) -0.002(2) 0.005(2)
O22 0.046(2) 0.105(3) 0.069(3) 0.000(3) 0.0095(18) 0.020(2)
C23 0.040(2) 0.040(2) 0.031(2) -0.0022(19) -0.001(2) 0.005(2)
O23 0.0547(19) 0.0506(19) 0.0349(16) 0.0005(15) -0.0084(15) 0.0126(16)
O3 0.0436(19) 0.099(3) 0.0435(17) 0.010(2) 0.0087(15) 0.010(2)
C31 0.067(4) 0.241(11) 0.058(4) 0.045(5) 0.025(4) 0.008(6)
C32 0.098(7) 0.245(15) 0.177(11) 0.093(11) 0.083(8) 0.043(8)
C33 0.042(4) 0.140(8) 0.228(12) 0.012(9) 0.046(6) 0.005(5)
C34 0.057(4) 0.104(6) 0.090(5) -0.005(4) -0.001(3) 0.016(4)
O4 0.102(3) 0.042(2) 0.0407(18) -0.0009(15) -0.0038(18) -0.0110(19)
C41 0.117(6) 0.078(4) 0.053(3) -0.016(3) 0.013(4) -0.011(4)
C42 0.195(10) 0.106(7) 0.078(5) -0.046(5) 0.016(6) -0.036(7)
C43 0.111(6) 0.098(6) 0.112(6) -0.042(5) -0.011(5) -0.032(5)
O5 0.048(2) 0.038(2) 0.094(4) 0.000 -0.021(3) 0.000
C51 0.059(3) 0.055(3) 0.063(3) 0.001(4) -0.010(3) -0.009(2)
C52 0.107(4) 0.045(3) 0.121(6) 0.008(5) -0.017(6) -0.014(3)
